data_2230053
loop_
_publ_author_name
'Zhu, Ai-Xin'
'Liu, Jun-Na'
'Li, Zhen'
'Wang, Hong-Can'
'Du, Yuan-Chao'

_publ_section_title
;
 Bis(5-phenyl-1<i>H</i>-1,2,4-triazol-3-yl) disulfide dihydrate
;
_journal_coeditor_code JJ2087
_journal_issue 5
_journal_name_full 'Acta Crystallographica Section E'
_journal_page_first o1208
_journal_paper_doi 10.1107/S1600536811014607
_journal_volume 67
_journal_year 2011
_chemical_formula_iupac 'C16 H12 N6 S2 , 2H2 O'
_chemical_formula_moiety 'C16 H12 N6 S2, 2(H2 O)'
_chemical_formula_sum 'C16 H16 N6 O2 S2'
_chemical_formula_weight 388.47
_chemical_name_common
;
Bis(5-phenyl-1<i>H</i>-1,2,4-triazol-3-yl) disulfide dihydrate
;
_chemical_name_systematic
;
5-phenyl-3-[(5-phenyl-1H-1,2,4-triazol-3-yl)disulfanyl]-1H-1,2,4-triazole
dihydrate
;
_space_group_IT_number 15
_symmetry_cell_setting monoclinic
_symmetry_space_group_name_Hall '-C 2yc'
_symmetry_space_group_name_H-M 'C 1 2/c 1'
_atom_sites_solution_hydrogens geom
_atom_sites_solution_primary direct
_atom_sites_solution_secondary difmap
_audit_creation_method SHELXL97
_cell_angle_alpha 90.00
_cell_angle_beta 104.125(2)
_cell_angle_gamma 90.00
_cell_formula_units_Z 4
_cell_length_a 12.3911(13)
_cell_length_b 14.7125(16)
_cell_length_c 10.2966(11)
_cell_measurement_reflns_used 3134
_cell_measurement_temperature 293(2)
_cell_measurement_theta_max 26.35
_cell_measurement_theta_min 2.70
_cell_volume 1820.4(3)
_computing_cell_refinement 'SAINT (Bruker, 2004)'
_computing_data_collection 'SMART (Bruker, 2004)'
_computing_data_reduction 'SAINT (Bruker, 2004)'
_computing_molecular_graphics 'DIAMOND (Brandenburg, 1999)'
_computing_publication_material 'SHELXTL (Sheldrick, 2008)'
_computing_structure_refinement 'SHELXL97 (Sheldrick, 2008)'
_computing_structure_solution 'SHELXS97 (Sheldrick, 2008)'
_diffrn_ambient_temperature 293(2)
_diffrn_measured_fraction_theta_full 0.980
_diffrn_measured_fraction_theta_max 0.980
_diffrn_measurement_device_type 'Bruker SMART APEX CCD'
_diffrn_measurement_method \w
_diffrn_radiation_monochromator graphite
_diffrn_radiation_source 'fine-focus sealed tube'
_diffrn_radiation_type MoK\a
_diffrn_radiation_wavelength 0.71073
_diffrn_reflns_av_R_equivalents 0.0233
_diffrn_reflns_av_sigmaI/netI 0.0217
_diffrn_reflns_limit_h_max 15
_diffrn_reflns_limit_h_min -15
_diffrn_reflns_limit_k_max 18
_diffrn_reflns_limit_k_min -18
_diffrn_reflns_limit_l_max 13
_diffrn_reflns_limit_l_min -13
_diffrn_reflns_number 7210
_diffrn_reflns_theta_full 27.00
_diffrn_reflns_theta_max 27.00
_diffrn_reflns_theta_min 2.19
_diffrn_standards_decay_% 0
_exptl_absorpt_coefficient_mu 0.317
_exptl_absorpt_correction_T_max 0.9452
_exptl_absorpt_correction_T_min 0.8838
_exptl_absorpt_correction_type multi-scan
_exptl_absorpt_process_details '(SADABS; Sheldrick, 1996)'
_exptl_crystal_colour yellow
_exptl_crystal_density_diffrn 1.417
_exptl_crystal_density_method 'not measured'
_exptl_crystal_description polyhedron
_exptl_crystal_F_000 808
_exptl_crystal_size_max 0.40
_exptl_crystal_size_mid 0.20
_exptl_crystal_size_min 0.18
_refine_diff_density_max 0.197
_refine_diff_density_min -0.184
_refine_ls_extinction_method none
_refine_ls_goodness_of_fit_ref 1.058
_refine_ls_hydrogen_treatment constr
_refine_ls_matrix_type full
_refine_ls_number_parameters 118
_refine_ls_number_reflns 1953
_refine_ls_number_restraints 0
_refine_ls_restrained_S_all 1.058
_refine_ls_R_factor_all 0.0473
_refine_ls_R_factor_gt 0.0416
_refine_ls_shift/su_max 0.000
_refine_ls_shift/su_mean 0.000
_refine_ls_structure_factor_coef Fsqd
_refine_ls_weighting_details 'calc w = 1/[\s^2^(Fo^2^)+(0.0691P)^2^+0.5857P] where P=(Fo^2^+2Fc^2^)/3'
_refine_ls_weighting_scheme calc
_refine_ls_wR_factor_gt 0.1147
_refine_ls_wR_factor_ref 0.1198
_reflns_number_gt 1679
_reflns_number_total 1953
_reflns_threshold_expression I>2\s(I)
_cod_data_source_file jj2087.cif
_cod_data_source_block I
_cod_original_sg_symbol_H-M 'C 2/c'
_cod_database_code 2230053
_cod_database_fobs_code 2230053

loop_
_symmetry_equiv_pos_as_xyz
'x, y, z'
'-x, y, -z+1/2'
'x+1/2, y+1/2, z'
'-x+1/2, y+1/2, -z+1/2'
'-x, -y, -z'
'x, -y, z-1/2'
'-x+1/2, -y+1/2, -z'
'x+1/2, -y+1/2, z-1/2'

loop_
_atom_site_type_symbol
_atom_site_label
_atom_site_fract_x
_atom_site_fract_y
_atom_site_fract_z
_atom_site_U_iso_or_equiv
_atom_site_adp_type
_atom_site_calc_flag
_atom_site_refinement_flags
_atom_site_occupancy
_atom_site_symmetry_multiplicity
_atom_site_disorder_assembly
_atom_site_disorder_group
S S1 0.43278(4) 0.48004(3) 0.16853(5) 0.0605(2) Uani d . 1 1 . .
N N1 0.26234(13) 0.68205(9) 0.22572(14) 0.0535(4) Uani d . 1 1 . .
H H1B 0.2373 0.7366 0.2112 0.064 Uiso calc R 1 1 . .
N N2 0.33478(13) 0.64316(9) 0.16425(15) 0.0554(4) Uani d . 1 1 . .
N N3 0.28640(12) 0.54543(9) 0.30878(14) 0.0501(3) Uani d . 1 1 . .
C C1 0.13764(18) 0.58140(14) 0.4862(2) 0.0673(5) Uani d . 1 1 . .
H H1A 0.1698 0.5240 0.4897 0.081 Uiso calc R 1 1 . .
C C2 0.0682(2) 0.60203(17) 0.5693(2) 0.0792(6) Uani d . 1 1 . .
H H2A 0.0543 0.5586 0.6288 0.095 Uiso calc R 1 1 . .
C C3 0.01979(18) 0.68669(16) 0.5640(2) 0.0729(6) Uani d . 1 1 . .
H H3A -0.0284 0.6999 0.6180 0.087 Uiso calc R 1 1 . .
C C4 0.0428(2) 0.75119(16) 0.4792(2) 0.0723(6) Uani d . 1 1 . .
H H4A 0.0115 0.8088 0.4773 0.087 Uiso calc R 1 1 . .
C C5 0.11194(17) 0.73153(13) 0.3963(2) 0.0615(5) Uani d . 1 1 . .
H H5A 0.1270 0.7759 0.3388 0.074 Uiso calc R 1 1 . .
C C6 0.15919(13) 0.64584(11) 0.39834(16) 0.0478(4) Uani d . 1 1 . .
C C7 0.23446(14) 0.62407(11) 0.31284(16) 0.0461(4) Uani d . 1 1 . .
C C8 0.34687(14) 0.56106(11) 0.21779(17) 0.0503(4) Uani d . 1 1 . .
O O1 0.27936(14) 0.35247(9) 0.37303(13) 0.0762(5) Uani d . 1 1 . .
H H1D 0.3018 0.3501 0.4572 0.091 Uiso d R 1 1 . .
H H1C 0.2833 0.4118 0.3533 0.091 Uiso d R 1 1 . .

loop_
_atom_site_aniso_label
_atom_site_aniso_U_11
_atom_site_aniso_U_22
_atom_site_aniso_U_33
_atom_site_aniso_U_12
_atom_site_aniso_U_13
_atom_site_aniso_U_23
S1 0.0728(4) 0.0462(3) 0.0721(3) -0.00574(19) 0.0364(3) -0.01332(19)
N1 0.0701(9) 0.0405(7) 0.0563(8) 0.0046(6) 0.0276(7) 0.0048(6)
N2 0.0731(9) 0.0448(8) 0.0561(8) -0.0012(7) 0.0305(7) 0.0014(6)
N3 0.0584(8) 0.0412(7) 0.0564(8) -0.0014(6) 0.0248(6) 0.0027(6)
C1 0.0780(13) 0.0589(11) 0.0745(12) 0.0101(9) 0.0371(10) 0.0135(9)
C2 0.0917(16) 0.0835(15) 0.0757(14) 0.0031(12) 0.0463(12) 0.0154(11)
C3 0.0697(13) 0.0864(15) 0.0716(13) 0.0043(11) 0.0347(10) -0.0062(11)
C4 0.0757(13) 0.0681(13) 0.0813(14) 0.0161(10) 0.0347(11) -0.0006(10)
C5 0.0693(12) 0.0539(10) 0.0671(11) 0.0098(9) 0.0278(9) 0.0082(8)
C6 0.0478(8) 0.0494(9) 0.0477(8) -0.0011(7) 0.0142(7) 0.0003(7)
C7 0.0517(9) 0.0405(8) 0.0476(8) -0.0031(6) 0.0150(7) 0.0014(6)
C8 0.0596(10) 0.0420(8) 0.0543(9) -0.0052(7) 0.0233(7) -0.0033(7)
O1 0.1323(14) 0.0421(7) 0.0576(8) -0.0052(7) 0.0300(8) -0.0033(5)

loop_
_atom_type_symbol
_atom_type_description
_atom_type_scat_dispersion_real
_atom_type_scat_dispersion_imag
_atom_type_scat_source
C C 0.0033 0.0016 'International Tables Vol C Tables 4.2.6.8 and 6.1.1.4'
H H 0.0000 0.0000 'International Tables Vol C Tables 4.2.6.8 and 6.1.1.4'
N N 0.0061 0.0033 'International Tables Vol C Tables 4.2.6.8 and 6.1.1.4'
O O 0.0106 0.0060 'International Tables Vol C Tables 4.2.6.8 and 6.1.1.4'
S S 0.1246 0.1234 'International Tables Vol C Tables 4.2.6.8 and 6.1.1.4'

loop_
_geom_angle_atom_site_label_1
_geom_angle_atom_site_label_2
_geom_angle_atom_site_label_3
_geom_angle_site_symmetry_1
_geom_angle_site_symmetry_3
_geom_angle
_geom_angle_publ_flag
C8 S1 S1 . 2_655 101.08(6) ?
C7 N1 N2 . . 110.73(14) ?
C7 N1 H1B . . 124.6 ?
N2 N1 H1B . . 124.6 ?
C8 N2 N1 . . 102.31(13) ?
C7 N3 C8 . . 103.16(14) ?
C6 C1 C2 . . 120.15(19) ?
C6 C1 H1A . . 119.9 ?
C2 C1 H1A . . 119.9 ?
C3 C2 C1 . . 120.2(2) ?
C3 C2 H2A . . 119.9 ?
C1 C2 H2A . . 119.9 ?
C4 C3 C2 . . 119.78(19) ?
C4 C3 H3A . . 120.1 ?
C2 C3 H3A . . 120.1 ?
C3 C4 C5 . . 120.5(2) ?
C3 C4 H4A . . 119.7 ?
C5 C4 H4A . . 119.7 ?
C4 C5 C6 . . 120.28(19) ?
C4 C5 H5A . . 119.9 ?
C6 C5 H5A . . 119.9 ?
C1 C6 C5 . . 119.04(17) ?
C1 C6 C7 . . 119.78(16) ?
C5 C6 C7 . . 121.14(16) ?
N3 C7 N1 . . 109.05(14) ?
N3 C7 C6 . . 126.37(15) ?
N1 C7 C6 . . 124.58(15) ?
N2 C8 N3 . . 114.73(15) ?
N2 C8 S1 . . 121.06(13) ?
N3 C8 S1 . . 124.19(13) ?
H1D O1 H1C . . 104.4 ?

loop_
_geom_bond_atom_site_label_1
_geom_bond_atom_site_label_2
_geom_bond_site_symmetry_2
_geom_bond_distance
_geom_bond_publ_flag
S1 C8 . 1.7536(17) ?
S1 S1 2_655 2.0556(11) ?
N1 C7 . 1.343(2) ?
N1 N2 . 1.346(2) ?
N1 H1B . 0.8600 ?
N2 C8 . 1.321(2) ?
N3 C7 . 1.330(2) ?
N3 C8 . 1.355(2) ?
C1 C6 . 1.381(2) ?
C1 C2 . 1.386(3) ?
C1 H1A . 0.9300 ?
C2 C3 . 1.378(3) ?
C2 H2A . 0.9300 ?
C3 C4 . 1.366(3) ?
C3 H3A . 0.9300 ?
C4 C5 . 1.380(3) ?
C4 H4A . 0.9300 ?
C5 C6 . 1.388(2) ?
C5 H5A . 0.9300 ?
C6 C7 . 1.466(2) ?
O1 H1D . 0.8434 ?
O1 H1C . 0.9007 ?

loop_
_geom_hbond_atom_site_label_D
_geom_hbond_atom_site_label_H
_geom_hbond_atom_site_label_A
_geom_hbond_site_symmetry_A
_geom_hbond_distance_DH
_geom_hbond_distance_HA
_geom_hbond_distance_DA
_geom_hbond_angle_DHA
_geom_hbond_publ_flag
O1 H1C N3 . 0.90 2.02 2.9210(19) 178.0 y
N1 H1B O1 4 0.86 1.90 2.7077(19) 155.6 y
O1 H1D N2 6_566 0.84 2.07 2.909(2) 170.9 y
